data_4067639
loop_
_publ_author_name
'Iwamoto, Takeaki'
'Furiya, Yuichi'
'Kobayashi, Hideki'
'Isobe, Hiroyuki'
'Kira, Mitsuo'

_publ_section_title
;
 Synthesis and Facile Ring Expansion of Silylenecyclotetrasilane
;
_journal_issue 8
_journal_name_full Organometallics
_journal_page_first 1869
_journal_paper_doi 10.1021/om9010577
_journal_volume 29
_journal_year 2010
_chemical_formula_sum 'C26 H72 Si11'
_chemical_formula_weight 693.83
_chemical_name_systematic
; 
 ? 
;
_space_group_IT_number 14
_symmetry_cell_setting monoclinic
_symmetry_space_group_name_Hall '-P 2yn'
_symmetry_space_group_name_H-M 'P 1 21/n 1'
_atom_sites_solution_hydrogens geom
_atom_sites_solution_primary direct
_atom_sites_solution_secondary difmap
_audit_creation_method SHELXL-97
_cell_angle_alpha 90.00
_cell_angle_beta 92.864(2)
_cell_angle_gamma 90.00
_cell_formula_units_Z 4
_cell_length_a 13.5720(19)
_cell_length_b 18.570(3)
_cell_length_c 17.526(2)
_cell_measurement_reflns_used 7786
_cell_measurement_temperature 100
_cell_measurement_theta_max 27.96
_cell_measurement_theta_min 2.48
_cell_volume 4411.6(11)
_computing_cell_refinement 'APEX2 (Bruker AXS, 2006)'
_computing_data_collection 'APEX2 '
_computing_data_reduction 'SAINT (Bruker AXS, 2004)'
_computing_molecular_graphics 'XSHEL (Bruker AXS,2002)'
_computing_publication_material 'XCIF (Bruker AXS, 2001)'
_computing_structure_refinement 'SHELXL-97 (Sheldrick, 1997)'
_computing_structure_solution 'SHELXS-97 (Sheldrick, 1997)'
_diffrn_ambient_temperature 100
_diffrn_detector_area_resol_mean 8.333
_diffrn_measured_fraction_theta_full 1.000
_diffrn_measured_fraction_theta_max 1.000
_diffrn_measurement_device_type 'Bruker APEXII CCD area detector'
_diffrn_measurement_method 'phi and omega scans'
_diffrn_radiation_monochromator 'Bruker Helios multilayer confocal mirror'
_diffrn_radiation_source 'Bruker TXS fine-focus rotating anode'
_diffrn_radiation_type MoK\a
_diffrn_radiation_wavelength 0.71073
_diffrn_reflns_av_R_equivalents 0.0351
_diffrn_reflns_av_sigmaI/netI 0.0266
_diffrn_reflns_limit_h_max 16
_diffrn_reflns_limit_h_min -16
_diffrn_reflns_limit_k_max 22
_diffrn_reflns_limit_k_min -22
_diffrn_reflns_limit_l_max 20
_diffrn_reflns_limit_l_min -20
_diffrn_reflns_number 40212
_diffrn_reflns_theta_full 25.00
_diffrn_reflns_theta_max 25.00
_diffrn_reflns_theta_min 1.60
_exptl_absorpt_coefficient_mu 0.340
_exptl_absorpt_correction_T_max 0.9350
_exptl_absorpt_correction_T_min 0.8759
_exptl_absorpt_correction_type empirical
_exptl_absorpt_process_details
;
SADABS Sheldrick 1996
;
_exptl_crystal_colour orange
_exptl_crystal_density_diffrn 1.045
_exptl_crystal_density_method 'not measured'
_exptl_crystal_description prism
_exptl_crystal_F_000 1528
_exptl_crystal_size_max 0.40
_exptl_crystal_size_mid 0.30
_exptl_crystal_size_min 0.20
_refine_diff_density_max 0.493
_refine_diff_density_min -0.380
_refine_diff_density_rms 0.049
_refine_ls_extinction_method none
_refine_ls_goodness_of_fit_ref 1.082
_refine_ls_hydrogen_treatment constr
_refine_ls_matrix_type full
_refine_ls_number_parameters 394
_refine_ls_number_reflns 7753
_refine_ls_number_restraints 0
_refine_ls_restrained_S_all 1.082
_refine_ls_R_factor_all 0.0452
_refine_ls_R_factor_gt 0.0317
_refine_ls_shift/su_max 0.001
_refine_ls_shift/su_mean 0.000
_refine_ls_structure_factor_coef Fsqd
_refine_ls_weighting_details 'calc w=1/[\s^2^(Fo^2^)+(0.0323P)^2^+3.2533P] where P=(Fo^2^+2Fc^2^)/3'
_refine_ls_weighting_scheme calc
_refine_ls_wR_factor_gt 0.0745
_refine_ls_wR_factor_ref 0.0831
_reflns_number_gt 6356
_reflns_number_total 7753
_reflns_threshold_expression >2sigma
_cod_data_source_file om9010577_si_002.cif
_cod_data_source_block yf20b_silylenecyclotetrasilane
_cod_depositor_comments
;
The following automatic conversions were performed:
'_atom_site_symetry_multiplicity' tag replaced with
'_atom_site_symmetry_multiplicity'.

Automatic conversion script
Id: cif_correct_tags 1440 2010-10-19 06:21:57Z saulius 

The following automatic conversions were performed:

'_symmetry_cell_setting' value 'Monoclinic' changed to 'monoclinic'
according to /home/saulius/struct/CIF-dictionaries/cif_core.dic
dictionary named 'cif_core.dic' version 2.4.1 from 2010-06-29.

Automatic conversion script
Id: cif_fix_values 1715 2011-07-08 13:25:40Z adriana 
;
_cod_original_cell_volume 4411.7(11)
_cod_original_sg_symbol_H-M 'P2(1)/n  '
_cod_database_code 4067639

loop_
_symmetry_equiv_pos_as_xyz
'x, y, z'
'-x+1/2, y+1/2, -z+1/2'
'-x, -y, -z'
'x-1/2, -y-1/2, z-1/2'

loop_
_atom_site_label
_atom_site_type_symbol
_atom_site_fract_x
_atom_site_fract_y
_atom_site_fract_z
_atom_site_U_iso_or_equiv
_atom_site_adp_type
_atom_site_occupancy
_atom_site_symmetry_multiplicity
_atom_site_calc_flag
_atom_site_refinement_flags
_atom_site_disorder_assembly
_atom_site_disorder_group
Si1 Si 0.95406(4) 0.26247(3) 0.87709(3) 0.02563(15) Uani 1 1 d . . .
Si2 Si 0.88755(4) 0.36560(3) 0.83904(3) 0.01893(13) Uani 1 1 d . A .
Si3 Si 0.92633(4) 0.23438(3) 1.00520(3) 0.02029(13) Uani 1 1 d . A .
Si4A Si 1.08316(5) 0.20311(4) 0.81542(4) 0.0194(2) Uani 0.834(2) 1 d P A 1
Si5 Si 0.73792(4) 0.42073(3) 0.87216(3) 0.01787(13) Uani 1 1 d . . .
Si6 Si 0.74316(4) 0.48469(3) 0.75493(3) 0.02068(13) Uani 1 1 d . A .
Si7 Si 0.89727(4) 0.43466(3) 0.72645(3) 0.01765(13) Uani 1 1 d . . .
Si8 Si 0.59738(4) 0.34625(3) 0.86522(4) 0.02382(14) Uani 1 1 d . A .
Si9 Si 0.73517(5) 0.50123(3) 0.97665(3) 0.02433(14) Uani 1 1 d . A .
Si10 Si 0.89285(5) 0.37224(3) 0.60947(3) 0.02302(14) Uani 1 1 d . A .
Si11 Si 1.01497(4) 0.52763(3) 0.72226(3) 0.02203(14) Uani 1 1 d . A .
Si4B Si 1.1221(3) 0.25434(19) 0.8418(2) 0.0235(13) Uani 0.166(2) 1 d P A 2
C1 C 0.84764(17) 0.30831(12) 1.04106(13) 0.0279(5) Uani 1 1 d . . .
H1 H 0.8363 0.3002 1.0952 0.042 Uiso 1 1 calc R A .
H2 H 0.7842 0.3089 1.0117 0.042 Uiso 1 1 calc R . .
H3 H 0.8811 0.3546 1.0351 0.042 Uiso 1 1 calc R . .
C2 C 1.04692(17) 0.23532(14) 1.06276(14) 0.0361(6) Uani 1 1 d . . .
H4 H 1.0783 0.2825 1.0580 0.054 Uiso 1 1 calc R A .
H5 H 1.0904 0.1980 1.0437 0.054 Uiso 1 1 calc R . .
H6 H 1.0350 0.2259 1.1165 0.054 Uiso 1 1 calc R . .
C3 C 0.86294(16) 0.14461(11) 1.02149(12) 0.0253(5) Uani 1 1 d . . .
C4 C 0.7709(2) 0.13733(14) 0.9684(2) 0.0545(8) Uani 1 1 d . A .
H7 H 0.7896 0.1401 0.9152 0.082 Uiso 1 1 calc R . .
H8 H 0.7248 0.1764 0.9787 0.082 Uiso 1 1 calc R . .
H9 H 0.7393 0.0909 0.9773 0.082 Uiso 1 1 calc R . .
C5 C 0.9304(2) 0.08106(13) 1.00774(17) 0.0442(7) Uani 1 1 d . A .
H10 H 0.8960 0.0361 1.0189 0.066 Uiso 1 1 calc R . .
H11 H 0.9902 0.0851 1.0412 0.066 Uiso 1 1 calc R . .
H12 H 0.9483 0.0810 0.9543 0.066 Uiso 1 1 calc R . .
C6 C 0.8329(3) 0.14117(16) 1.10417(17) 0.0665(10) Uani 1 1 d . A .
H13 H 0.8050 0.0937 1.1143 0.100 Uiso 1 1 calc R . .
H14 H 0.7835 0.1784 1.1127 0.100 Uiso 1 1 calc R . .
H15 H 0.8910 0.1492 1.1386 0.100 Uiso 1 1 calc R . .
C7 C 1.1025(3) 0.11101(19) 0.8587(2) 0.0301(8) Uani 0.834(2) 1 d P A 1
H16 H 1.0432 0.0817 0.8485 0.045 Uiso 0.834(2) 1 calc PR A 1
H17 H 1.1153 0.1156 0.9141 0.045 Uiso 0.834(2) 1 calc PR A 1
H18 H 1.1590 0.0878 0.8362 0.045 Uiso 0.834(2) 1 calc PR A 1
C8 C 1.05223(18) 0.18730(14) 0.71086(14) 0.0372(6) Uani 1 1 d . . .
H19 H 1.0414 0.2337 0.6850 0.056 Uiso 0.834(2) 1 calc PR A 1
H20 H 0.9922 0.1581 0.7049 0.056 Uiso 0.834(2) 1 calc PR A 1
H21 H 1.1069 0.1620 0.6882 0.056 Uiso 0.834(2) 1 calc PR A 1
H22 H 1.0709 0.2313 0.6842 0.056 Uiso 0.166(2) 1 calc PR A 2
H23 H 0.9866 0.1935 0.7308 0.056 Uiso 0.166(2) 1 calc PR A 2
H24 H 1.0512 0.1466 0.6752 0.056 Uiso 0.166(2) 1 calc PR A 2
C9A C 1.20345(19) 0.25590(13) 0.82726(15) 0.0225(6) Uani 0.834(2) 1 d P A 1
C10A C 1.2844(2) 0.21674(16) 0.78557(19) 0.0367(7) Uani 0.834(2) 1 d P A 1
H25 H 1.3457 0.2446 0.7904 0.055 Uiso 0.834(2) 1 calc PR A 1
H26 H 1.2640 0.2116 0.7314 0.055 Uiso 0.834(2) 1 calc PR A 1
H27 H 1.2953 0.1690 0.8082 0.055 Uiso 0.834(2) 1 calc PR A 1
C11 C 1.1860(2) 0.33201(13) 0.79247(15) 0.0382(6) Uani 1 1 d . . .
H28 H 1.1337 0.3564 0.8192 0.057 Uiso 0.834(2) 1 calc PR A 1
H29 H 1.1662 0.3275 0.7381 0.057 Uiso 0.834(2) 1 calc PR A 1
H30 H 1.2470 0.3601 0.7981 0.057 Uiso 0.834(2) 1 calc PR A 1
H31 H 1.1854 0.3749 0.8250 0.057 Uiso 0.166(2) 1 calc PR A 2
H32 H 1.1510 0.3423 0.7434 0.057 Uiso 0.166(2) 1 calc PR A 2
H33 H 1.2543 0.3186 0.7837 0.057 Uiso 0.166(2) 1 calc PR A 2
C12 C 1.2336(2) 0.26154(16) 0.91339(15) 0.0447(7) Uani 1 1 d . . .
H34 H 1.1815 0.2862 0.9400 0.067 Uiso 0.834(2) 1 calc PR A 1
H35 H 1.2952 0.2889 0.9200 0.067 Uiso 0.834(2) 1 calc PR A 1
H36 H 1.2432 0.2131 0.9347 0.067 Uiso 0.834(2) 1 calc PR A 1
H37 H 1.2269 0.3047 0.9449 0.067 Uiso 0.166(2) 1 calc PR A 2
H38 H 1.2943 0.2649 0.8856 0.067 Uiso 0.166(2) 1 calc PR A 2
H39 H 1.2365 0.2188 0.9462 0.067 Uiso 0.166(2) 1 calc PR A 2
C13 C 0.64313(17) 0.46030(15) 0.68133(13) 0.0348(6) Uani 1 1 d . . .
H40 H 0.5791 0.4757 0.6991 0.052 Uiso 1 1 calc R A .
H41 H 0.6427 0.4080 0.6736 0.052 Uiso 1 1 calc R . .
H42 H 0.6555 0.4844 0.6330 0.052 Uiso 1 1 calc R . .
C14 C 0.73894(19) 0.58609(12) 0.76291(15) 0.0373(6) Uani 1 1 d . . .
H43 H 0.7635 0.6077 0.7165 0.056 Uiso 1 1 calc R A .
H44 H 0.7803 0.6016 0.8073 0.056 Uiso 1 1 calc R . .
H45 H 0.6708 0.6016 0.7690 0.056 Uiso 1 1 calc R . .
C15 C 0.48700(17) 0.40285(14) 0.83578(15) 0.0373(6) Uani 1 1 d . . .
H46 H 0.4268 0.3743 0.8399 0.056 Uiso 1 1 calc R A .
H47 H 0.4923 0.4188 0.7828 0.056 Uiso 1 1 calc R . .
H48 H 0.4844 0.4450 0.8693 0.056 Uiso 1 1 calc R . .
C16 C 0.6137(2) 0.27326(13) 0.79353(16) 0.0413(6) Uani 1 1 d . . .
H49 H 0.6691 0.2424 0.8107 0.062 Uiso 1 1 calc R A .
H50 H 0.6274 0.2947 0.7441 0.062 Uiso 1 1 calc R . .
H51 H 0.5534 0.2444 0.7882 0.062 Uiso 1 1 calc R . .
C17 C 0.56773(18) 0.30343(13) 0.95784(15) 0.0361(6) Uani 1 1 d . . .
H52 H 0.5076 0.2745 0.9505 0.054 Uiso 1 1 calc R A .
H53 H 0.5574 0.3410 0.9959 0.054 Uiso 1 1 calc R . .
H54 H 0.6226 0.2724 0.9756 0.054 Uiso 1 1 calc R . .
C18 C 0.6388(2) 0.57104(13) 0.95315(15) 0.0398(6) Uani 1 1 d . . .
H55 H 0.6320 0.6027 0.9973 0.060 Uiso 1 1 calc R A .
H56 H 0.5756 0.5474 0.9404 0.060 Uiso 1 1 calc R . .
H57 H 0.6584 0.5996 0.9094 0.060 Uiso 1 1 calc R . .
C19 C 0.85849(19) 0.54444(15) 0.99184(16) 0.0447(7) Uani 1 1 d . . .
H58 H 0.8735 0.5723 0.9464 0.067 Uiso 1 1 calc R A .
H59 H 0.9088 0.5072 1.0010 0.067 Uiso 1 1 calc R . .
H60 H 0.8579 0.5766 1.0362 0.067 Uiso 1 1 calc R . .
C20 C 0.7009(2) 0.46063(14) 1.06951(13) 0.0394(6) Uani 1 1 d . . .
H61 H 0.6960 0.4987 1.1078 0.059 Uiso 1 1 calc R A .
H62 H 0.7517 0.4259 1.0869 0.059 Uiso 1 1 calc R . .
H63 H 0.6373 0.4360 1.0624 0.059 Uiso 1 1 calc R . .
C21 C 0.82349(19) 0.42461(13) 0.53249(13) 0.0339(6) Uani 1 1 d . . .
H64 H 0.8306 0.4009 0.4831 0.051 Uiso 1 1 calc R A .
H65 H 0.8501 0.4736 0.5305 0.051 Uiso 1 1 calc R . .
H66 H 0.7535 0.4267 0.5436 0.051 Uiso 1 1 calc R . .
C22 C 1.02121(18) 0.36162(13) 0.57685(13) 0.0328(6) Uani 1 1 d . . .
H67 H 1.0196 0.3333 0.5297 0.049 Uiso 1 1 calc R A .
H68 H 1.0619 0.3368 0.6165 0.049 Uiso 1 1 calc R . .
H69 H 1.0493 0.4092 0.5674 0.049 Uiso 1 1 calc R . .
C23 C 0.83147(18) 0.28283(12) 0.61991(14) 0.0324(5) Uani 1 1 d . . .
H70 H 0.7605 0.2899 0.6248 0.049 Uiso 1 1 calc R A .
H71 H 0.8594 0.2585 0.6656 0.049 Uiso 1 1 calc R . .
H72 H 0.8423 0.2532 0.5748 0.049 Uiso 1 1 calc R . .
C24 C 0.97917(18) 0.58304(12) 0.63603(13) 0.0306(5) Uani 1 1 d . . .
H73 H 0.9113 0.6002 0.6396 0.046 Uiso 1 1 calc R A .
H74 H 0.9838 0.5536 0.5900 0.046 Uiso 1 1 calc R . .
H75 H 1.0237 0.6244 0.6334 0.046 Uiso 1 1 calc R . .
C25 C 1.14527(17) 0.49750(14) 0.71207(17) 0.0430(7) Uani 1 1 d . . .
H76 H 1.1853 0.5384 0.6966 0.065 Uiso 1 1 calc R A .
H77 H 1.1468 0.4596 0.6732 0.065 Uiso 1 1 calc R . .
H78 H 1.1720 0.4787 0.7611 0.065 Uiso 1 1 calc R . .
C26 C 1.0146(2) 0.58603(14) 0.80902(14) 0.0391(6) Uani 1 1 d . . .
H79 H 1.0653 0.6233 0.8058 0.059 Uiso 1 1 calc R A .
H80 H 1.0285 0.5566 0.8547 0.059 Uiso 1 1 calc R . .
H81 H 0.9498 0.6088 0.8120 0.059 Uiso 1 1 calc R . .
C27 C 1.1048(15) 0.1039(11) 0.8195(10) 0.032(4) Uani 0.166(2) 1 d P A 2
H82 H 1.0363 0.1044 0.8347 0.048 Uiso 0.166(2) 1 calc PR A 2
H83 H 1.1493 0.1008 0.8652 0.048 Uiso 0.166(2) 1 calc PR A 2
H84 H 1.1152 0.0621 0.7866 0.048 Uiso 0.166(2) 1 calc PR A 2
C10B C 1.2334(12) 0.1674(9) 0.7468(10) 0.044(4) Uani 0.166(2) 1 d P A 2
H85 H 1.2387 0.1244 0.7149 0.066 Uiso 0.166(2) 1 calc PR A 2
H86 H 1.2810 0.1643 0.7906 0.066 Uiso 0.166(2) 1 calc PR A 2
H87 H 1.2475 0.2103 0.7166 0.066 Uiso 0.166(2) 1 calc PR A 2
C9B C 1.1261(11) 0.1727(8) 0.7760(8) 0.031(3) Uani 0.166(2) 1 d P A 2

loop_
_atom_site_aniso_label
_atom_site_aniso_U_11
_atom_site_aniso_U_22
_atom_site_aniso_U_33
_atom_site_aniso_U_23
_atom_site_aniso_U_13
_atom_site_aniso_U_12
Si1 0.0240(3) 0.0283(3) 0.0251(3) 0.0088(3) 0.0063(3) 0.0105(3)
Si2 0.0186(3) 0.0191(3) 0.0192(3) 0.0029(2) 0.0020(2) 0.0030(2)
Si3 0.0202(3) 0.0206(3) 0.0200(3) 0.0030(2) 0.0000(2) 0.0014(2)
Si4A 0.0183(4) 0.0178(4) 0.0222(4) -0.0003(3) 0.0028(3) 0.0034(3)
Si5 0.0192(3) 0.0154(3) 0.0192(3) -0.0001(2) 0.0031(2) 0.0018(2)
Si6 0.0210(3) 0.0188(3) 0.0224(3) 0.0042(2) 0.0025(2) 0.0035(2)
Si7 0.0188(3) 0.0169(3) 0.0174(3) 0.0009(2) 0.0021(2) -0.0002(2)
Si8 0.0208(3) 0.0198(3) 0.0310(3) 0.0026(3) 0.0032(2) -0.0008(2)
Si9 0.0282(3) 0.0213(3) 0.0237(3) -0.0045(2) 0.0033(2) 0.0045(2)
Si10 0.0296(3) 0.0196(3) 0.0197(3) -0.0019(2) -0.0009(2) 0.0034(2)
Si11 0.0224(3) 0.0208(3) 0.0229(3) 0.0015(2) 0.0008(2) -0.0036(2)
Si4B 0.026(3) 0.019(2) 0.024(2) 0.0001(15) -0.0036(16) 0.0008(16)
C1 0.0351(13) 0.0245(12) 0.0240(12) -0.0021(9) 0.0017(10) 0.0033(10)
C2 0.0275(13) 0.0453(15) 0.0346(14) 0.0092(12) -0.0072(10) -0.0034(11)
C3 0.0302(12) 0.0192(11) 0.0266(12) 0.0003(9) 0.0041(9) 0.0003(9)
C4 0.0388(16) 0.0296(15) 0.093(2) 0.0037(15) -0.0189(16) -0.0087(12)
C5 0.0496(17) 0.0222(13) 0.0608(18) 0.0028(12) 0.0030(14) 0.0076(12)
C6 0.110(3) 0.0432(18) 0.0499(19) -0.0021(14) 0.0407(19) -0.0304(18)
C7 0.0283(17) 0.0197(16) 0.043(2) 0.0027(19) 0.009(2) 0.0043(12)
C8 0.0336(14) 0.0461(15) 0.0317(13) -0.0092(12) 0.0014(11) 0.0034(12)
C9A 0.0170(15) 0.0217(14) 0.0288(14) 0.0036(11) 0.0017(11) 0.0033(10)
C10A 0.0230(15) 0.0323(17) 0.056(2) -0.0023(15) 0.0116(14) 0.0022(12)
C11 0.0449(15) 0.0271(13) 0.0428(15) 0.0068(11) 0.0041(12) -0.0072(11)
C12 0.0424(16) 0.0492(17) 0.0412(16) -0.0057(13) -0.0106(12) 0.0012(13)
C13 0.0253(12) 0.0525(16) 0.0263(12) 0.0093(11) -0.0020(10) 0.0016(11)
C14 0.0473(16) 0.0212(12) 0.0449(15) 0.0093(11) 0.0166(12) 0.0105(11)
C15 0.0219(12) 0.0407(15) 0.0494(16) 0.0126(12) 0.0025(11) 0.0015(11)
C16 0.0424(15) 0.0305(14) 0.0513(17) -0.0118(12) 0.0049(12) -0.0115(12)
C17 0.0274(13) 0.0354(14) 0.0459(15) 0.0154(12) 0.0062(11) -0.0027(11)
C18 0.0522(16) 0.0321(14) 0.0356(14) -0.0047(11) 0.0061(12) 0.0181(12)
C19 0.0402(15) 0.0476(17) 0.0462(16) -0.0222(13) 0.0028(12) -0.0061(13)
C20 0.0582(17) 0.0350(14) 0.0259(13) -0.0032(11) 0.0119(12) 0.0142(12)
C21 0.0477(15) 0.0301(13) 0.0232(12) -0.0017(10) -0.0060(11) 0.0056(11)
C22 0.0403(14) 0.0316(13) 0.0269(13) -0.0026(10) 0.0078(11) 0.0046(11)
C23 0.0381(14) 0.0254(12) 0.0328(13) -0.0046(10) -0.0063(11) 0.0006(10)
C24 0.0376(14) 0.0254(12) 0.0287(13) 0.0062(10) 0.0013(10) -0.0063(10)
C25 0.0252(13) 0.0305(14) 0.074(2) 0.0101(13) 0.0059(13) -0.0055(11)
C26 0.0466(16) 0.0389(15) 0.0316(14) -0.0062(11) 0.0011(11) -0.0164(12)
C27 0.035(9) 0.038(10) 0.024(10) -0.002(9) 0.003(9) -0.008(7)
C10B 0.051(10) 0.035(9) 0.049(10) -0.001(8) 0.026(8) 0.008(8)
C9B 0.034(8) 0.026(7) 0.034(8) -0.007(7) 0.015(7) 0.001(6)

loop_
_atom_type_symbol
_atom_type_description
_atom_type_scat_dispersion_real
_atom_type_scat_dispersion_imag
_atom_type_scat_source
C C 0.0033 0.0016 'International Tables Vol C Tables 4.2.6.8 and 6.1.1.4'
H H 0.0000 0.0000 'International Tables Vol C Tables 4.2.6.8 and 6.1.1.4'
Si Si 0.0817 0.0704 'International Tables Vol C Tables 4.2.6.8 and 6.1.1.4'

loop_
_geom_angle_atom_site_label_1
_geom_angle_atom_site_label_2
_geom_angle_atom_site_label_3
_geom_angle
Si2 Si1 Si3 113.47(3)
Si2 Si1 Si4A 124.42(3)
Si3 Si1 Si4A 119.20(3)
Si2 Si1 Si4B 110.90(9)
Si3 Si1 Si4B 115.59(9)
Si4A Si1 Si4B 28.42(9)
Si1 Si2 Si7 133.21(3)
Si1 Si2 Si5 130.02(3)
Si7 Si2 Si5 93.11(3)
C1 Si3 C2 108.05(11)
C1 Si3 C3 108.84(10)
C2 Si3 C3 108.40(11)
C1 Si3 Si1 106.23(7)
C2 Si3 Si1 109.48(8)
C3 Si3 Si1 115.60(7)
C8 Si4A C7 105.70(15)
C8 Si4A C9A 109.52(12)
C7 Si4A C9A 108.76(14)
C8 Si4A Si1 112.43(8)
C7 Si4A Si1 109.20(12)
C9A Si4A Si1 111.03(9)
Si8 Si5 Si9 111.54(3)
Si8 Si5 Si2 115.79(3)
Si9 Si5 Si2 120.59(3)
Si8 Si5 Si6 107.94(3)
Si9 Si5 Si6 110.83(3)
Si2 Si5 Si6 86.63(3)
C13 Si6 C14 105.50(12)
C13 Si6 Si7 112.11(8)
C14 Si6 Si7 115.95(8)
C13 Si6 Si5 114.88(8)
C14 Si6 Si5 115.57(8)
Si7 Si6 Si5 92.93(3)
Si10 Si7 Si11 108.76(3)
Si10 Si7 Si2 117.40(3)
Si11 Si7 Si2 119.35(3)
Si10 Si7 Si6 113.15(3)
Si11 Si7 Si6 109.08(3)
Si2 Si7 Si6 87.14(3)
C16 Si8 C17 108.25(12)
C16 Si8 C15 109.91(13)
C17 Si8 C15 105.84(11)
C16 Si8 Si5 109.73(9)
C17 Si8 Si5 114.46(8)
C15 Si8 Si5 108.54(8)
C19 Si9 C18 110.23(13)
C19 Si9 C20 108.01(13)
C18 Si9 C20 105.60(12)
C19 Si9 Si5 109.51(8)
C18 Si9 Si5 107.76(8)
C20 Si9 Si5 115.62(9)
C23 Si10 C22 111.25(11)
C23 Si10 C21 108.68(11)
C22 Si10 C21 106.03(11)
C23 Si10 Si7 110.12(8)
C22 Si10 Si7 109.54(8)
C21 Si10 Si7 111.16(8)
C26 Si11 C25 107.00(13)
C26 Si11 C24 109.08(11)
C25 Si11 C24 107.19(12)
C26 Si11 Si7 111.75(8)
C25 Si11 Si7 115.42(8)
C24 Si11 Si7 106.20(8)
C9B Si4B C11 107.5(5)
C9B Si4B C12 113.9(5)
C11 Si4B C12 83.27(19)
C9B Si4B Si1 105.2(5)
C11 Si4B Si1 121.86(19)
C12 Si4B Si1 123.7(2)
Si3 C1 H1 109.5
Si3 C1 H2 109.5
H1 C1 H2 109.5
Si3 C1 H3 109.5
H1 C1 H3 109.5
H2 C1 H3 109.5
Si3 C2 H4 109.5
Si3 C2 H5 109.5
H4 C2 H5 109.5
Si3 C2 H6 109.5
H4 C2 H6 109.5
H5 C2 H6 109.5
C5 C3 C4 108.4(2)
C5 C3 C6 108.0(2)
C4 C3 C6 109.0(2)
C5 C3 Si3 112.08(16)
C4 C3 Si3 110.39(16)
C6 C3 Si3 108.85(16)
C3 C4 H7 109.5
C3 C4 H8 109.5
H7 C4 H8 109.5
C3 C4 H9 109.5
H7 C4 H9 109.5
H8 C4 H9 109.5
C3 C5 H10 109.5
C3 C5 H11 109.5
H10 C5 H11 109.5
C3 C5 H12 109.5
H10 C5 H12 109.5
H11 C5 H12 109.5
C3 C6 H13 109.5
C3 C6 H14 109.5
H13 C6 H14 109.5
C3 C6 H15 109.5
H13 C6 H15 109.5
H14 C6 H15 109.5
C9B C8 Si4A 35.1(5)
C9B C8 H19 125.9
Si4A C8 H19 109.5
C9B C8 H20 119.9
Si4A C8 H20 109.5
H19 C8 H20 109.5
C9B C8 H21 74.5
Si4A C8 H21 109.5
H19 C8 H21 109.5
H20 C8 H21 109.5
C9B C8 H22 109.5
Si4A C8 H22 106.5
H19 C8 H22 23.7
H20 C8 H22 130.1
H21 C8 H22 89.3
C9B C8 H23 109.5
Si4A C8 H23 78.3
H19 C8 H23 86.8
H20 C8 H23 48.5
H21 C8 H23 157.2
H22 C8 H23 109.5
C9B C8 H24 109.5
Si4A C8 H24 137.4
H19 C8 H24 112.7
H20 C8 H24 61.3
H21 C8 H24 50.0
H22 C8 H24 109.5
H23 C8 H24 109.5
C10A C9A C12 109.6(2)
C10A C9A C11 110.1(2)
C12 C9A C11 110.4(2)
C10A C9A Si4A 109.54(19)
C12 C9A Si4A 108.93(18)
C11 C9A Si4A 108.19(17)
C9A C11 Si4B 36.80(15)
C9A C11 H28 109.5
Si4B C11 H28 77.2
C9A C11 H29 109.5
Si4B C11 H29 105.5
H28 C11 H29 109.5
C9A C11 H30 109.5
Si4B C11 H30 139.1
H28 C11 H30 109.5
H29 C11 H30 109.5
C9A C11 H31 121.1
Si4B C11 H31 109.5
H28 C11 H31 47.1
H29 C11 H31 128.6
H30 C11 H31 62.6
C9A C11 H32 125.5
Si4B C11 H32 109.5
H28 C11 H32 89.9
H29 C11 H32 21.1
H30 C11 H32 110.8
H31 C11 H32 109.5
C9A C11 H33 72.7
Si4B C11 H33 109.5
H28 C11 H33 154.9
H29 C11 H33 92.4
H30 C11 H33 49.4
H31 C11 H33 109.5
H32 C11 H33 109.5
C9A C12 Si4B 36.57(16)
C9A C12 H34 109.5
Si4B C12 H34 77.3
C9A C12 H35 109.5
Si4B C12 H35 138.8
H34 C12 H35 109.5
C9A C12 H36 109.5
Si4B C12 H36 105.7
H34 C12 H36 109.5
H35 C12 H36 109.5
C9A C12 H37 125.3
Si4B C12 H37 109.5
H34 C12 H37 42.3
H35 C12 H37 67.2
H36 C12 H37 123.3
C9A C12 H38 73.0
Si4B C12 H38 109.5
H34 C12 H38 148.4
H35 C12 H38 45.0
H36 C12 H38 98.5
H37 C12 H38 109.5
C9A C12 H39 121.2
Si4B C12 H39 109.5
H34 C12 H39 96.2
H35 C12 H39 110.0
H36 C12 H39 14.6
H37 C12 H39 109.5
H38 C12 H39 109.5
Si6 C13 H40 109.5
Si6 C13 H41 109.5
H40 C13 H41 109.5
Si6 C13 H42 109.5
H40 C13 H42 109.5
H41 C13 H42 109.5
Si6 C14 H43 109.5
Si6 C14 H44 109.5
H43 C14 H44 109.5
Si6 C14 H45 109.5
H43 C14 H45 109.5
H44 C14 H45 109.5
Si8 C15 H46 109.5
Si8 C15 H47 109.5
H46 C15 H47 109.5
Si8 C15 H48 109.5
H46 C15 H48 109.5
H47 C15 H48 109.5
Si8 C16 H49 109.5
Si8 C16 H50 109.5
H49 C16 H50 109.5
Si8 C16 H51 109.5
H49 C16 H51 109.5
H50 C16 H51 109.5
Si8 C17 H52 109.5
Si8 C17 H53 109.5
H52 C17 H53 109.5
Si8 C17 H54 109.5
H52 C17 H54 109.5
H53 C17 H54 109.5
Si9 C18 H55 109.5
Si9 C18 H56 109.5
H55 C18 H56 109.5
Si9 C18 H57 109.5
H55 C18 H57 109.5
H56 C18 H57 109.5
Si9 C19 H58 109.5
Si9 C19 H59 109.5
H58 C19 H59 109.5
Si9 C19 H60 109.5
H58 C19 H60 109.5
H59 C19 H60 109.5
Si9 C20 H61 109.5
Si9 C20 H62 109.5
H61 C20 H62 109.5
Si9 C20 H63 109.5
H61 C20 H63 109.5
H62 C20 H63 109.5
Si10 C21 H64 109.5
Si10 C21 H65 109.5
H64 C21 H65 109.5
Si10 C21 H66 109.5
H64 C21 H66 109.5
H65 C21 H66 109.5
Si10 C22 H67 109.5
Si10 C22 H68 109.5
H67 C22 H68 109.5
Si10 C22 H69 109.5
H67 C22 H69 109.5
H68 C22 H69 109.5
Si10 C23 H70 109.5
Si10 C23 H71 109.5
H70 C23 H71 109.5
Si10 C23 H72 109.5
H70 C23 H72 109.5
H71 C23 H72 109.5
Si11 C24 H73 109.5
Si11 C24 H74 109.5
H73 C24 H74 109.5
Si11 C24 H75 109.5
H73 C24 H75 109.5
H74 C24 H75 109.5
Si11 C25 H76 109.5
Si11 C25 H77 109.5
H76 C25 H77 109.5
Si11 C25 H78 109.5
H76 C25 H78 109.5
H77 C25 H78 109.5
Si11 C26 H79 109.5
Si11 C26 H80 109.5
H79 C26 H80 109.5
Si11 C26 H81 109.5
H79 C26 H81 109.5
H80 C26 H81 109.5
C9B C27 H82 109.5
C9B C27 H83 109.5
H82 C27 H83 109.5
C9B C27 H84 109.5
H82 C27 H84 109.5
H83 C27 H84 109.5
C9B C10B H85 109.5
C9B C10B H86 109.5
H85 C10B H86 109.5
C9B C10B H87 109.5
H85 C10B H87 109.5
H86 C10B H87 109.5
C8 C9B C27 113.2(12)
C8 C9B C10B 110.9(11)
C27 C9B C10B 108.2(13)
C8 C9B Si4B 106.1(8)
C27 C9B Si4B 110.7(10)
C10B C9B Si4B 107.6(10)

loop_
_geom_bond_atom_site_label_1
_geom_bond_atom_site_label_2
_geom_bond_distance
Si1 Si2 2.2061(8)
Si1 Si3 2.3536(9)
Si1 Si4A 2.3755(9)
Si1 Si4B 2.398(4)
Si2 Si7 2.3625(8)
Si2 Si5 2.3722(8)
Si3 C1 1.867(2)
Si3 C2 1.879(2)
Si3 C3 1.904(2)
Si4A C8 1.882(2)
Si4A C7 1.884(4)
Si4A C9A 1.907(3)
Si5 Si8 2.3543(8)
Si5 Si9 2.3658(8)
Si5 Si6 2.3773(8)
Si6 C13 1.881(2)
Si6 C14 1.889(2)
Si6 Si7 2.3646(8)
Si7 Si10 2.3535(8)
Si7 Si11 2.3559(8)
Si8 C16 1.869(3)
Si8 C17 1.869(2)
Si8 C15 1.881(2)
Si9 C19 1.863(3)
Si9 C18 1.873(2)
Si9 C20 1.873(2)
Si10 C23 1.871(2)
Si10 C22 1.871(2)
Si10 C21 1.877(2)
Si11 C26 1.868(2)
Si11 C25 1.872(2)
Si11 C24 1.872(2)
Si4B C9B 1.906(14)
Si4B C11 1.911(4)
Si4B C12 1.922(4)
C1 H1 0.9800
C1 H2 0.9800
C1 H3 0.9800
C2 H4 0.9800
C2 H5 0.9800
C2 H6 0.9800
C3 C5 1.520(3)
C3 C4 1.525(3)
C3 C6 1.526(3)
C4 H7 0.9800
C4 H8 0.9800
C4 H9 0.9800
C5 H10 0.9800
C5 H11 0.9800
C5 H12 0.9800
C6 H13 0.9800
C6 H14 0.9800
C6 H15 0.9800
C7 H16 0.9800
C7 H17 0.9800
C7 H18 0.9800
C8 C9B 1.506(15)
C8 H19 0.9800
C8 H20 0.9800
C8 H21 0.9800
C8 H22 0.9800
C8 H23 0.9800
C8 H24 0.9800
C9A C10A 1.533(4)
C9A C12 1.548(4)
C9A C11 1.553(3)
C10A H25 0.9800
C10A H26 0.9800
C10A H27 0.9800
C11 H28 0.9800
C11 H29 0.9800
C11 H30 0.9800
C11 H31 0.9800
C11 H32 0.9800
C11 H33 0.9800
C12 H34 0.9800
C12 H35 0.9800
C12 H36 0.9800
C12 H37 0.9800
C12 H38 0.9800
C12 H39 0.9800
C13 H40 0.9800
C13 H41 0.9800
C13 H42 0.9800
C14 H43 0.9800
C14 H44 0.9800
C14 H45 0.9800
C15 H46 0.9800
C15 H47 0.9800
C15 H48 0.9800
C16 H49 0.9800
C16 H50 0.9800
C16 H51 0.9800
C17 H52 0.9800
C17 H53 0.9800
C17 H54 0.9800
C18 H55 0.9800
C18 H56 0.9800
C18 H57 0.9800
C19 H58 0.9800
C19 H59 0.9800
C19 H60 0.9800
C20 H61 0.9800
C20 H62 0.9800
C20 H63 0.9800
C21 H64 0.9800
C21 H65 0.9800
C21 H66 0.9800
C22 H67 0.9800
C22 H68 0.9800
C22 H69 0.9800
C23 H70 0.9800
C23 H71 0.9800
C23 H72 0.9800
C24 H73 0.9800
C24 H74 0.9800
C24 H75 0.9800
C25 H76 0.9800
C25 H77 0.9800
C25 H78 0.9800
C26 H79 0.9800
C26 H80 0.9800
C26 H81 0.9800
C27 C9B 1.52(2)
C27 H82 0.9800
C27 H83 0.9800
C27 H84 0.9800
C10B C9B 1.57(2)
C10B H85 0.9800
C10B H86 0.9800
C10B H87 0.9800

loop_
_geom_torsion_atom_site_label_1
_geom_torsion_atom_site_label_2
_geom_torsion_atom_site_label_3
_geom_torsion_atom_site_label_4
_geom_torsion
Si3 Si1 Si2 Si7 172.37(4)
Si4A Si1 Si2 Si7 11.91(7)
Si4B Si1 Si2 Si7 40.31(11)
Si3 Si1 Si2 Si5 -35.27(6)
Si4A Si1 Si2 Si5 164.27(4)
Si4B Si1 Si2 Si5 -167.33(10)
Si2 Si1 Si3 C1 2.31(9)
Si4A Si1 Si3 C1 163.88(8)
Si4B Si1 Si3 C1 132.04(12)
Si2 Si1 Si3 C2 -114.13(9)
Si4A Si1 Si3 C2 47.44(10)
Si4B Si1 Si3 C2 15.59(14)
Si2 Si1 Si3 C3 123.13(8)
Si4A Si1 Si3 C3 -75.29(9)
Si4B Si1 Si3 C3 -107.14(13)
Si2 Si1 Si4A C8 -54.51(11)
Si3 Si1 Si4A C8 146.07(10)
Si4B Si1 Si4A C8 -123.5(2)
Si2 Si1 Si4A C7 -171.49(13)
Si3 Si1 Si4A C7 29.08(14)
Si4B Si1 Si4A C7 119.5(2)
Si2 Si1 Si4A C9A 68.59(10)
Si3 Si1 Si4A C9A -90.84(9)
Si4B Si1 Si4A C9A -0.4(2)
Si1 Si2 Si5 Si8 -48.60(5)
Si7 Si2 Si5 Si8 111.61(3)
Si1 Si2 Si5 Si9 90.81(5)
Si7 Si2 Si5 Si9 -108.98(4)
Si1 Si2 Si5 Si6 -156.92(4)
Si7 Si2 Si5 Si6 3.29(3)
Si8 Si5 Si6 C13 -3.28(10)
Si9 Si5 Si6 C13 -125.70(9)
Si2 Si5 Si6 C13 112.77(9)
Si8 Si5 Si6 C14 119.99(10)
Si9 Si5 Si6 C14 -2.43(10)
Si2 Si5 Si6 C14 -123.97(10)
Si8 Si5 Si6 Si7 -119.33(3)
Si9 Si5 Si6 Si7 118.25(3)
Si2 Si5 Si6 Si7 -3.29(3)
Si1 Si2 Si7 Si10 41.18(6)
Si5 Si2 Si7 Si10 -117.98(3)
Si1 Si2 Si7 Si11 -93.81(5)
Si5 Si2 Si7 Si11 107.03(4)
Si1 Si2 Si7 Si6 155.85(4)
Si5 Si2 Si7 Si6 -3.31(3)
C13 Si6 Si7 Si10 3.58(9)
C14 Si6 Si7 Si10 -117.66(10)
Si5 Si6 Si7 Si10 121.97(3)
C13 Si6 Si7 Si11 124.78(9)
C14 Si6 Si7 Si11 3.54(10)
Si5 Si6 Si7 Si11 -116.83(3)
C13 Si6 Si7 Si2 -115.09(9)
C14 Si6 Si7 Si2 123.67(10)
Si5 Si6 Si7 Si2 3.30(3)
Si9 Si5 Si8 C16 -169.80(10)
Si2 Si5 Si8 C16 -26.83(10)
Si6 Si5 Si8 C16 68.22(10)
Si9 Si5 Si8 C17 -47.88(10)
Si2 Si5 Si8 C17 95.09(9)
Si6 Si5 Si8 C17 -169.87(9)
Si9 Si5 Si8 C15 70.07(10)
Si2 Si5 Si8 C15 -146.95(9)
Si6 Si5 Si8 C15 -51.91(10)
Si8 Si5 Si9 C19 167.95(10)
Si2 Si5 Si9 C19 26.99(11)
Si6 Si5 Si9 C19 -71.75(11)
Si8 Si5 Si9 C18 -72.13(10)
Si2 Si5 Si9 C18 146.90(10)
Si6 Si5 Si9 C18 48.17(10)
Si8 Si5 Si9 C20 45.69(10)
Si2 Si5 Si9 C20 -95.27(10)
Si6 Si5 Si9 C20 165.99(10)
Si11 Si7 Si10 C23 162.70(8)
Si2 Si7 Si10 C23 23.31(9)
Si6 Si7 Si10 C23 -75.92(9)
Si11 Si7 Si10 C22 40.05(9)
Si2 Si7 Si10 C22 -99.34(9)
Si6 Si7 Si10 C22 161.43(8)
Si11 Si7 Si10 C21 -76.79(10)
Si2 Si7 Si10 C21 143.82(9)
Si6 Si7 Si10 C21 44.59(10)
Si10 Si7 Si11 C26 174.23(10)
Si2 Si7 Si11 C26 -47.31(10)
Si6 Si7 Si11 C26 50.39(10)
Si10 Si7 Si11 C25 -63.22(11)
Si2 Si7 Si11 C25 75.25(11)
Si6 Si7 Si11 C25 172.95(11)
Si10 Si7 Si11 C24 55.38(9)
Si2 Si7 Si11 C24 -166.15(8)
Si6 Si7 Si11 C24 -68.45(9)
Si2 Si1 Si4B C9B -119.0(5)
Si3 Si1 Si4B C9B 110.0(5)
Si4A Si1 Si4B C9B 5.4(5)
Si2 Si1 Si4B C11 3.3(2)
Si3 Si1 Si4B C11 -127.67(19)
Si4A Si1 Si4B C11 127.7(3)
Si2 Si1 Si4B C12 107.7(2)
Si3 Si1 Si4B C12 -23.3(3)
Si4A Si1 Si4B C12 -127.9(3)
C1 Si3 C3 C5 -169.29(17)
C2 Si3 C3 C5 -52.0(2)
Si1 Si3 C3 C5 71.31(18)
C1 Si3 C3 C4 69.8(2)
C2 Si3 C3 C4 -172.93(19)
Si1 Si3 C3 C4 -49.6(2)
C1 Si3 C3 C6 -49.9(2)
C2 Si3 C3 C6 67.4(2)
Si1 Si3 C3 C6 -169.26(18)
C7 Si4A C8 C9B -54.5(9)
C9A Si4A C8 C9B 62.5(9)
Si1 Si4A C8 C9B -173.6(9)
C8 Si4A C9A C10A -54.2(2)
C7 Si4A C9A C10A 60.8(2)
Si1 Si4A C9A C10A -178.97(17)
C8 Si4A C9A C12 -174.12(17)
C7 Si4A C9A C12 -59.1(2)
Si1 Si4A C9A C12 61.12(18)
C8 Si4A C9A C11 65.8(2)
C7 Si4A C9A C11 -179.13(19)
Si1 Si4A C9A C11 -58.95(18)
C10A C9A C11 Si4B 149.5(3)
C12 C9A C11 Si4B -89.4(3)
Si4A C9A C11 Si4B 29.8(2)
C9B Si4B C11 C9A -63.5(5)
C12 Si4B C11 C9A 49.4(2)
Si1 Si4B C11 C9A 175.2(4)
C10A C9A C12 Si4B -149.8(3)
C11 C9A C12 Si4B 88.7(3)
Si4A C9A C12 Si4B -29.97(19)
C9B Si4B C12 C9A 56.1(5)
C11 Si4B C12 C9A -50.0(2)
Si1 Si4B C12 C9A -174.1(4)
Si4A C8 C9B C27 90.6(13)
Si4A C8 C9B C10B -147.6(16)
Si4A C8 C9B Si4B -31.1(4)
C11 Si4B C9B C8 -73.4(8)
C12 Si4B C9B C8 -163.7(5)
Si1 Si4B C9B C8 57.8(8)
C11 Si4B C9B C27 163.4(10)
C12 Si4B C9B C27 73.1(12)
Si1 Si4B C9B C27 -65.4(12)
C11 Si4B C9B C10B 45.4(11)
C12 Si4B C9B C10B -44.9(11)
Si1 Si4B C9B C10B 176.6(9)
